data_4345980
loop_
_publ_author_name
'Saeed, Musabbir A.'
'Pramanik, Avijit'
'Hossain, Md. Alamgir'

_publ_section_title
;
 Phosphate binding with a thiophene-based azamacrocycle in water
;
_journal_coden_ASTM ICCOFP
_journal_name_full 'Inorganic Chemistry Communications'
_journal_page_first 32
_journal_page_last 34
_journal_paper_doi 10.1016/j.inoche.2012.04.003
_journal_volume 21
_journal_year 2012
_chemical_formula_moiety 'C20 H58.51 N6 O26 P6 S2'
_chemical_formula_sum 'C20 H58.51 N6 O26 P6 S2'
_chemical_formula_weight 1049.10
_space_group_IT_number 15
_symmetry_cell_setting monoclinic
_symmetry_space_group_name_Hall '-C 2yc'
_symmetry_space_group_name_H-M 'C 1 2/c 1'
_atom_sites_solution_hydrogens geom
_atom_sites_solution_primary direct
_atom_sites_solution_secondary difmap
_cell_angle_alpha 90.00
_cell_angle_beta 101.21(2)
_cell_angle_gamma 90.00
_cell_formula_units_Z 8
_cell_length_a 15.984(9)
_cell_length_b 20.991(12)
_cell_length_c 26.596(16)
_cell_measurement_reflns_used 7541
_cell_measurement_temperature 100(2)
_cell_measurement_theta_max 68.3
_cell_measurement_theta_min 5.0
_cell_volume 8753(9)
_computing_cell_refinement 'Bruker (2006) Apex-II '
_computing_data_collection 'Bruker (2006) Apex-II'
_computing_data_reduction 'Bruker (2006) Apex-II '
_computing_molecular_graphics 'ORTEP-3 for Windows (Farrugia, 1997)'
_computing_publication_material 'Bruker SHELXTL (Sheldrick, 2008)'
_computing_structure_refinement 'SHELXL-97 (Sheldrick, 1997)'
_computing_structure_solution 'SHELXS-97 (Sheldrick, 1990)'
_diffrn_ambient_temperature 100(2)
_diffrn_measured_fraction_theta_full 0.999
_diffrn_measured_fraction_theta_max 0.999
_diffrn_measurement_device_type 'CCD area detector'
_diffrn_measurement_method 'phi and omega scans'
_diffrn_radiation_monochromator graphite
_diffrn_radiation_source 'fine-focus sealed tube'
_diffrn_radiation_type MoK\a
_diffrn_radiation_wavelength 0.71073
_diffrn_reflns_av_R_equivalents 0.0905
_diffrn_reflns_av_sigmaI/netI 0.0592
_diffrn_reflns_limit_h_max 14
_diffrn_reflns_limit_h_min -14
_diffrn_reflns_limit_k_max 19
_diffrn_reflns_limit_k_min -19
_diffrn_reflns_limit_l_max 24
_diffrn_reflns_limit_l_min -24
_diffrn_reflns_number 22421
_diffrn_reflns_theta_full 66.6
_diffrn_reflns_theta_max 19.21
_diffrn_reflns_theta_min 2.07
_exptl_absorpt_coefficient_mu 0.434
_exptl_absorpt_correction_T_max 0.8456
_exptl_absorpt_correction_T_min 0.8248
_exptl_absorpt_correction_type multi-scan
_exptl_absorpt_process_details 'SADABS (Sheldrick, 2002)'
_exptl_crystal_colour colourless
_exptl_crystal_density_diffrn 1.592
_exptl_crystal_density_method 'not measured'
_exptl_crystal_description fragment
_exptl_crystal_F_000 4404.1
_exptl_crystal_size_max 0.45
_exptl_crystal_size_mid 0.40
_exptl_crystal_size_min 0.39
_refine_diff_density_max 1.868
_refine_diff_density_min -1.680
_refine_diff_density_rms 0.175
_refine_ls_extinction_coef 0.0000(2)
_refine_ls_extinction_expression Fc^*^=kFc[1+0.001xFc^2^\l^3^/sin(2\q)]^-1/4^
_refine_ls_extinction_method SHELXL
_refine_ls_goodness_of_fit_ref 1.347
_refine_ls_hydrogen_treatment mixed
_refine_ls_matrix_type full
_refine_ls_number_parameters 606
_refine_ls_number_reflns 3647
_refine_ls_number_restraints 293
_refine_ls_restrained_S_all 1.335
_refine_ls_R_factor_all 0.1807
_refine_ls_R_factor_gt 0.1513
_refine_ls_shift/su_max 0.016
_refine_ls_shift/su_mean 0.072
_refine_ls_structure_factor_coef Fsqd
_refine_ls_weighting_details 'calc w=1/[\s^2^(Fo^2^)+(0.1800P)^2^+240.0000P] where P=(Fo^2^+2Fc^2^)/3'
_refine_ls_weighting_scheme calc
_refine_ls_wR_factor_gt 0.3848
_refine_ls_wR_factor_ref 0.4086
_reflns_number_gt 3387
_reflns_number_total 3647
_reflns_threshold_expression I>2\s(I)
_cod_data_source_file Inorg-Chem-Comm-2012-21-32-34.cif
_cod_data_source_block 10010
_cod_depositor_comments
;
The following automatic conversions were performed:

'_symmetry_cell_setting' value 'Monoclinic' changed to 'monoclinic'
according to the built-in table from CIF Core dictionary named
'cif_core.dic' version 2.4.1 from 2010-06-29.

'_exptl_absorpt_correction_type' value 'Multi-Scan' changed to
'multi-scan' according to the built-in table from CIF Core dictionary
named 'cif_core.dic' version 2.4.1 from 2010-06-29.

Automatic conversion script
Id: cif_fix_values 5376 2017-05-30 11:51:03Z andrius 
;
_cod_original_sg_symbol_Hall '-C 2yc  '
_cod_original_sg_symbol_H-M 'C 2/c'
_cod_database_code 4345980

loop_
_symmetry_equiv_pos_as_xyz
'x, y, z'
'-x, y, -z+1/2'
'x+1/2, y+1/2, z'
'-x+1/2, y+1/2, -z+1/2'
'-x, -y, -z'
'x, -y, z-1/2'
'-x+1/2, -y+1/2, -z'
'x+1/2, -y+1/2, z-1/2'

loop_
_atom_site_label
_atom_site_type_symbol
_atom_site_fract_x
_atom_site_fract_y
_atom_site_fract_z
_atom_site_U_iso_or_equiv
_atom_site_adp_type
_atom_site_occupancy
_atom_site_symmetry_multiplicity
_atom_site_calc_flag
_atom_site_refinement_flags
_atom_site_disorder_assembly
_atom_site_disorder_group
S1 S 0.4930(3) 0.0329(2) 0.35672(18) 0.0435(14) Uani 1 1 d U . .
S2 S 0.9574(3) 0.3356(2) 0.3452(2) 0.0536(16) Uani 1 1 d U . .
N1 N 0.8747(11) 0.0628(10) 0.3867(8) 0.093(6) Uani 1 1 d U . .
H1A H 0.9002 0.0511 0.4195 0.111 Uiso 1 1 calc R . .
H1B H 0.8319 0.0910 0.3896 0.111 Uiso 1 1 calc R . .
C2 C 0.8368(17) 0.0085(14) 0.3618(11) 0.103(6) Uani 1 1 d U . .
H2A H 0.8062 0.0225 0.3276 0.124 Uiso 1 1 calc R . .
H2B H 0.8838 -0.0195 0.3560 0.124 Uiso 1 1 calc R . .
C3 C 0.7805(17) -0.0297(15) 0.3820(16) 0.155(16) Uani 1 1 d U . .
H3A H 0.7713 -0.0693 0.3614 0.187 Uiso 1 1 calc R . .
H3B H 0.8083 -0.0419 0.4172 0.187 Uiso 1 1 calc R . .
N4 N 0.7082(13) -0.0062(13) 0.3838(8) 0.116(9) Uani 1 1 d U . .
H4A H 0.6904 0.0147 0.3532 0.139 Uiso 1 1 calc R . .
H4B H 0.7177 0.0248 0.4088 0.139 Uiso 1 1 calc R . .
C5 C 0.6310(13) -0.0452(10) 0.3935(9) 0.070(5) Uani 1 1 d U . .
H5A H 0.6066 -0.0704 0.3627 0.084 Uiso 1 1 calc R . .
H5B H 0.6487 -0.0748 0.4226 0.084 Uiso 1 1 calc R . .
C6 C 0.5678(12) 0.0002(8) 0.4052(7) 0.048(4) Uani 1 1 d U . .
C7 C 0.5590(13) 0.0215(9) 0.4513(7) 0.052(4) Uani 1 1 d U . .
H7 H 0.5947 0.0091 0.4826 0.062 Uiso 1 1 calc R . .
C8 C 0.4891(13) 0.0655(10) 0.4478(7) 0.058(5) Uani 1 1 d U . .
H8 H 0.4732 0.0847 0.4770 0.069 Uiso 1 1 calc R . .
C9 C 0.4479(11) 0.0770(8) 0.3992(6) 0.040(3) Uani 1 1 d U . .
C10 C 0.3739(11) 0.1201(8) 0.3812(7) 0.046(3) Uani 1 1 d U . .
H10A H 0.3515 0.1358 0.4111 0.055 Uiso 1 1 calc R . .
H10B H 0.3279 0.0960 0.3588 0.055 Uiso 1 1 calc R . .
N11 N 0.3993(8) 0.1759(6) 0.3520(5) 0.033(3) Uani 1 1 d U . .
H11A H 0.4126 0.1613 0.3218 0.040 Uiso 1 1 calc R . .
H11B H 0.3534 0.2029 0.3436 0.040 Uiso 1 1 calc R . .
C12 C 0.4729(10) 0.2124(8) 0.3803(6) 0.033(4) Uani 1 1 d U . .
H12A H 0.5204 0.1831 0.3939 0.040 Uiso 1 1 calc R . .
H12B H 0.4564 0.2351 0.4095 0.040 Uiso 1 1 calc R . .
C13 C 0.5002(10) 0.2589(8) 0.3446(6) 0.038(4) Uani 1 1 d U . .
H13A H 0.5124 0.2363 0.3141 0.045 Uiso 1 1 calc R . .
H13B H 0.4539 0.2900 0.3329 0.045 Uiso 1 1 calc R . .
N14 N 0.5778(8) 0.2928(7) 0.3710(5) 0.040(4) Uani 1 1 d U . .
H14A H 0.5622 0.3221 0.3931 0.048 Uiso 1 1 calc R . .
H14B H 0.6135 0.2638 0.3903 0.048 Uiso 1 1 calc R . .
C15 C 0.6256(12) 0.3259(9) 0.3367(7) 0.052(5) Uani 1 1 d U . .
H15A H 0.5922 0.3628 0.3206 0.062 Uiso 1 1 calc R . .
H15B H 0.6348 0.2966 0.3091 0.062 Uiso 1 1 calc R . .
C16 C 0.7098(10) 0.3482(9) 0.3664(7) 0.044(5) Uani 1 1 d U . .
H16A H 0.7015 0.3693 0.3983 0.053 Uiso 1 1 calc R . .
H16B H 0.7481 0.3112 0.3759 0.053 Uiso 1 1 calc R . .
N17 N 0.7485(8) 0.3928(7) 0.3354(5) 0.041(3) Uani 1 1 d U . .
H17A H 0.7103 0.4252 0.3249 0.049 Uiso 1 1 calc R . .
H17B H 0.7574 0.3719 0.3065 0.049 Uiso 1 1 calc R . .
C18 C 0.8303(11) 0.4213(9) 0.3614(8) 0.050(4) Uani 1 1 d U . .
H18A H 0.8196 0.4492 0.3895 0.061 Uiso 1 1 calc R . .
H18B H 0.8531 0.4482 0.3366 0.061 Uiso 1 1 calc R . .
C19 C 0.8962(11) 0.3720(9) 0.3832(7) 0.044(4) Uani 1 1 d U . .
C20 C 0.9167(11) 0.3512(10) 0.4316(8) 0.056(4) Uani 1 1 d U . .
H20 H 0.8905 0.3669 0.4582 0.067 Uiso 1 1 calc R . .
C21 C 0.9805(12) 0.3041(11) 0.4396(8) 0.066(5) Uani 1 1 d U . .
H21 H 1.0013 0.2842 0.4716 0.079 Uiso 1 1 calc R . .
C22 C 1.0085(11) 0.2906(10) 0.3956(8) 0.061(4) Uani 1 1 d U . .
C23 C 1.0734(13) 0.2415(11) 0.3890(10) 0.080(5) Uani 1 1 d U . .
H23A H 1.1123 0.2596 0.3679 0.096 Uiso 1 1 calc R . .
H23B H 1.1078 0.2304 0.4229 0.096 Uiso 1 1 calc R . .
N24 N 1.0349(14) 0.1856(10) 0.3651(9) 0.101(5) Uani 1 1 d U . .
H24A H 1.0774 0.1564 0.3639 0.121 Uiso 1 1 calc R . .
H24B H 1.0106 0.1956 0.3318 0.121 Uiso 1 1 calc R . .
C25 C 0.9701(17) 0.1548(13) 0.3884(13) 0.111(9) Uani 1 1 d U . .
H25A H 0.9948 0.1462 0.4248 0.133 Uiso 1 1 calc R . .
H25B H 0.9221 0.1849 0.3874 0.133 Uiso 1 1 calc R . .
C26 C 0.9372(17) 0.0963(14) 0.3646(15) 0.127(12) Uani 1 1 d U . .
H26A H 0.9859 0.0672 0.3645 0.153 Uiso 1 1 calc R . .
H26B H 0.9116 0.1056 0.3284 0.153 Uiso 1 1 calc R . .
P1A P 0.7460(3) 0.1763(3) 0.45243(18) 0.0458(15) Uani 1 1 d U . .
O1A O 0.6771(7) 0.2238(6) 0.4470(5) 0.055(3) Uani 1 1 d U . .
O2A O 0.7538(7) 0.1436(7) 0.4046(5) 0.066(4) Uani 1 1 d U . .
O3A O 0.8340(7) 0.2059(7) 0.4745(5) 0.058(3) Uani 1 1 d U . .
H3AO H 0.8619 0.2484 0.4994 0.069 Uiso 1 1 d R . .
O4A O 0.7285(9) 0.1294(7) 0.4938(5) 0.073(4) Uani 1 1 d U . .
H4AO H 0.7479 0.0893 0.4932 0.087 Uiso 1 1 d R . .
P1B P 0.3502(3) 0.1220(3) 0.2218(2) 0.0522(15) Uani 1 1 d U . .
O1B O 0.2755(8) 0.1378(7) 0.2467(6) 0.078(4) Uani 1 1 d U . .
O2B O 0.4295(7) 0.1362(6) 0.2603(4) 0.053(3) Uani 1 1 d U . .
O3B O 0.3553(9) 0.1655(7) 0.1755(5) 0.073(4) Uani 1 1 d U . .
H3BO H 0.3183 0.1580 0.1486 0.087 Uiso 1 1 d R . .
O4B O 0.3454(8) 0.0528(7) 0.2041(5) 0.066(3) Uani 1 1 d U . .
H4BO H 0.3304 0.0235 0.2281 0.079 Uiso 1 1 d R . .
P1C P 0.7730(4) 0.2996(3) 0.2166(2) 0.075(2) Uani 1 1 d U . .
O1C O 0.7197(9) 0.2728(7) 0.1692(6) 0.079(4) Uani 1 1 d U . .
O2C O 0.7420(14) 0.3489(10) 0.2398(8) 0.136(6) Uani 1 1 d U . .
O3C O 0.8569(11) 0.3228(9) 0.2036(7) 0.113(5) Uani 1 1 d U . .
H3CO H 0.8794 0.3261 0.2352 0.135 Uiso 1 1 d R . .
O4C O 0.7894(13) 0.2518(11) 0.2614(8) 0.136(5) Uani 1 1 d U . .
H4CO H 0.7660 0.2101 0.2587 0.163 Uiso 1 1 d R . .
P1D P 0.8612(4) 0.9515(4) 0.6957(4) 0.109(3) Uani 1 1 d U . .
O1D O 0.7775(11) 0.9612(9) 0.7092(7) 0.106(5) Uani 1 1 d U . .
O2D O 0.9285(15) 0.9208(16) 0.7298(13) 0.228(11) Uani 1 1 d U . .
O3D O 0.8462(13) 0.9033(9) 0.6432(10) 0.143(7) Uani 1 1 d U . .
H3DO H 0.8276 0.9317 0.6139 0.171 Uiso 1 1 d R . .
O4D O 0.8809(13) 1.0166(9) 0.6724(10) 0.148(8) Uani 1 1 d U . .
H4DO H 0.9100 1.0172 0.6445 0.178 Uiso 1 1 d R . .
P1E P 0.8212(5) 0.8052(6) 0.4627(4) 0.132(3) Uani 1 1 d U . .
O1E O 0.8290(14) 0.7338(12) 0.4600(8) 0.144(6) Uani 1 1 d U . .
O2E O 0.7648(15) 0.8218(10) 0.4968(11) 0.174(8) Uani 1 1 d DU . .
O3E O 0.9108(16) 0.8288(17) 0.4809(9) 0.211(11) Uani 1 1 d U . .
H3EO H 0.9539 0.8452 0.4644 0.253 Uiso 1 1 d R . .
O4E O 0.7956(19) 0.8327(14) 0.4097(11) 0.190(7) Uani 1 1 d U . .
H4EO H 0.7926 0.8131 0.3814 0.228 Uiso 1 1 d R . .
P1F P 0.8010(12) 0.9707(8) 0.5309(6) 0.106(4) Uani 0.494(9) 1 d PU A -1
O1F O 0.8101(18) 1.0032(13) 0.5818(9) 0.109(5) Uani 0.494(9) 1 d PDU A -1
O2F O 0.7849(18) 1.0219(11) 0.4905(10) 0.108(4) Uani 0.494(9) 1 d PDU A -1
O3F O 0.8768(15) 0.9357(13) 0.5274(11) 0.107(5) Uani 0.494(9) 1 d PDU A -1
H3F H 0.8877 0.8997 0.5114 0.128 Uiso 1 1 d R A -1
O4F O 0.7249(15) 0.9293(9) 0.5239(11) 0.106(5) Uani 0.494(9) 1 d PDU A -1
H4F H 0.7409 0.8897 0.5170 0.127 Uiso 1 1 d R A -1
P1G P 0.9341(11) 1.0642(8) 0.5493(6) 0.105(3) Uani 0.506(9) 1 d PU A -2
O1G O 0.9681(17) 1.1254(10) 0.5637(9) 0.099(4) Uani 0.506(9) 1 d PDU A -2
H1G H 1.0005 1.1232 0.5926 0.149 Uiso 0.506(9) 1 calc PR A -2
O2G O 0.9615(18) 1.0145(12) 0.5870(9) 0.109(4) Uani 0.506(9) 1 d PDU A -2
H2G H 0.9884 1.0310 0.6142 0.163 Uiso 0.506(9) 1 calc PR A -2
O3G O 0.8364(14) 1.0664(13) 0.5388(10) 0.108(4) Uani 0.506(9) 1 d PDU A -2
O1S O 0.9108(10) 0.4414(7) 0.2422(6) 0.005(4) Uani 0.50 1 d P B -1
H1SA H 0.9310 0.4396 0.2762 0.006 Uiso 1 1 d R B -1
H1SB H 0.9224 0.3995 0.2449 0.006 Uiso 1 1 d R B -1
O2S O 0.570(2) 0.3980(15) 0.2134(13) 0.076(12) Uani 0.50 1 d P C -1
H2S2 H 0.6230 0.3825 0.2219 0.092 Uiso 1 1 d R C -1
O5S O 0.985(10) 0.2059(16) 0.2654(13) 0.33(7) Uani 0.50 1 d P D -1
O4G O 0.9560(13) 1.0439(8) 0.4986(6) 0.118(4) Uani 1 1 d DU A -2
H4G H 0.9636 1.0043 0.4987 0.177 Uiso 1 1 calc R A -2
H1S2 H 0.540(11) 0.410(8) 0.193(6) 0.03(6) Uiso 1 1 d . . .
H3S1 H 1.0000 0.249(9) 0.2500 0.01(5) Uiso 1 2 d S . .

loop_
_atom_site_aniso_label
_atom_site_aniso_U_11
_atom_site_aniso_U_22
_atom_site_aniso_U_33
_atom_site_aniso_U_23
_atom_site_aniso_U_13
_atom_site_aniso_U_12
S1 0.038(3) 0.049(3) 0.041(3) -0.006(2) 0.000(2) -0.009(2)
S2 0.050(3) 0.051(4) 0.067(3) 0.014(3) 0.030(3) -0.001(2)
N1 0.051(11) 0.097(12) 0.125(17) 0.025(10) 0.004(11) 0.006(8)
C2 0.085(8) 0.111(9) 0.119(10) 0.009(7) 0.032(7) -0.012(6)
C3 0.055(12) 0.122(19) 0.27(5) 0.13(2) -0.015(16) -0.002(10)
N4 0.070(10) 0.20(2) 0.080(14) 0.072(16) 0.006(11) -0.005(10)
C5 0.074(9) 0.052(13) 0.078(13) 0.014(10) 0.001(9) 0.010(6)
C6 0.069(8) 0.019(9) 0.050(6) 0.009(7) -0.004(6) -0.011(6)
C7 0.065(12) 0.046(12) 0.042(4) 0.017(8) 0.002(7) -0.023(7)
C8 0.076(13) 0.062(14) 0.037(4) 0.008(8) 0.014(7) -0.013(8)
C9 0.052(9) 0.035(9) 0.037(6) 0.011(6) 0.020(6) -0.017(6)
C10 0.049(9) 0.045(9) 0.048(10) 0.001(6) 0.023(6) -0.012(4)
N11 0.025(7) 0.041(8) 0.035(8) 0.004(5) 0.010(5) 0.000(4)
C12 0.030(9) 0.038(10) 0.036(9) -0.005(7) 0.017(7) -0.003(6)
C13 0.026(8) 0.045(11) 0.040(10) 0.009(7) 0.002(7) -0.004(6)
N14 0.022(7) 0.056(10) 0.040(8) 0.011(7) 0.003(5) -0.007(5)
C15 0.052(10) 0.058(13) 0.046(11) 0.012(10) 0.010(7) -0.023(8)
C16 0.026(8) 0.045(12) 0.063(12) 0.017(9) 0.016(7) -0.001(7)
N17 0.039(6) 0.037(9) 0.050(9) 0.007(6) 0.017(6) -0.005(5)
C18 0.044(7) 0.041(11) 0.073(12) -0.007(7) 0.026(6) -0.015(3)
C19 0.032(7) 0.044(10) 0.057(7) -0.011(7) 0.011(6) -0.022(5)
C20 0.031(11) 0.082(14) 0.055(6) -0.007(8) 0.009(8) -0.026(7)
C21 0.041(12) 0.094(16) 0.060(6) 0.009(9) 0.002(9) -0.015(8)
C22 0.022(10) 0.085(10) 0.079(8) 0.026(8) 0.019(8) -0.007(6)
C23 0.047(13) 0.090(11) 0.100(15) 0.017(8) 0.007(9) 0.012(4)
N24 0.091(8) 0.098(7) 0.120(9) 0.001(7) 0.036(7) -0.008(6)
C25 0.082(19) 0.082(16) 0.18(3) 0.014(16) 0.053(17) 0.008(11)
C26 0.062(17) 0.101(19) 0.24(4) -0.024(19) 0.08(2) 0.003(11)
P1A 0.025(3) 0.072(4) 0.036(3) 0.011(2) -0.004(2) -0.008(2)
O1A 0.030(5) 0.082(8) 0.047(8) 0.004(6) -0.005(6) -0.002(5)
O2A 0.027(7) 0.118(11) 0.048(5) -0.008(5) -0.008(5) 0.010(6)
O3A 0.024(4) 0.090(10) 0.059(8) 0.001(6) 0.004(5) -0.014(4)
O4A 0.083(10) 0.063(9) 0.079(8) 0.017(6) 0.033(8) -0.015(6)
P1B 0.042(3) 0.074(4) 0.041(3) 0.004(3) 0.009(2) -0.006(3)
O1B 0.042(5) 0.089(10) 0.109(11) -0.007(8) 0.030(6) -0.006(7)
O2B 0.040(5) 0.080(9) 0.040(6) 0.001(6) 0.006(4) 0.006(6)
O3B 0.071(9) 0.087(8) 0.051(7) 0.019(6) -0.012(5) -0.031(8)
O4B 0.075(9) 0.073(5) 0.049(8) 0.002(5) 0.013(7) -0.006(6)
P1C 0.080(4) 0.086(5) 0.068(4) -0.027(3) 0.035(3) -0.031(3)
O1C 0.073(8) 0.083(11) 0.085(6) -0.025(6) 0.025(6) -0.027(8)
O2C 0.144(15) 0.136(11) 0.130(15) -0.072(8) 0.037(12) 0.006(11)
O3C 0.079(6) 0.142(9) 0.120(8) -0.016(6) 0.025(5) -0.048(6)
O4C 0.143(9) 0.149(8) 0.109(7) 0.023(6) 0.008(6) -0.039(7)
P1D 0.042(4) 0.104(6) 0.175(8) 0.047(5) 0.004(4) 0.002(4)
O1D 0.080(7) 0.134(15) 0.106(13) -0.010(10) 0.025(8) 0.000(9)
O2D 0.093(12) 0.27(3) 0.30(2) 0.16(2) -0.021(15) 0.031(16)
O3D 0.123(15) 0.101(12) 0.235(17) 0.011(11) 0.113(12) 0.040(11)
O4D 0.123(15) 0.097(9) 0.23(2) 0.047(9) 0.060(15) 0.005(11)
P1E 0.087(5) 0.189(8) 0.117(6) -0.063(6) 0.013(5) 0.024(6)
O1E 0.131(16) 0.189(9) 0.124(15) -0.031(9) 0.054(14) 0.052(12)
O2E 0.136(15) 0.19(2) 0.219(16) -0.071(17) 0.088(16) 0.021(16)
O3E 0.139(11) 0.38(3) 0.129(16) -0.04(2) 0.055(8) -0.100(19)
O4E 0.198(11) 0.197(10) 0.167(8) -0.005(7) 0.017(7) 0.015(8)
P1F 0.122(6) 0.095(6) 0.104(6) 0.002(5) 0.031(5) 0.033(5)
O1F 0.128(9) 0.100(9) 0.104(6) 0.002(6) 0.033(7) 0.037(7)
O2F 0.129(7) 0.093(7) 0.105(7) 0.003(5) 0.031(6) 0.028(6)
O3F 0.121(7) 0.098(8) 0.105(8) -0.001(7) 0.031(7) 0.031(6)
O4F 0.121(8) 0.094(8) 0.108(8) 0.006(7) 0.036(8) 0.034(6)
P1G 0.135(7) 0.085(7) 0.103(7) 0.007(6) 0.043(6) 0.024(6)
O1G 0.126(9) 0.084(7) 0.098(9) 0.008(7) 0.049(8) 0.024(7)
O2G 0.135(9) 0.084(8) 0.113(8) 0.009(7) 0.038(8) 0.024(8)
O3G 0.134(7) 0.088(7) 0.105(7) 0.005(6) 0.033(6) 0.021(6)
O1S 0.014(10) -0.010(9) 0.006(10) -0.005(7) -0.014(8) -0.017(8)
O2S 0.06(2) 0.06(2) 0.08(2) 0.014(18) -0.04(2) 0.018(17)
O5S 0.78(17) 0.04(2) 0.05(5) 0.012(17) -0.23(10) 0.05(5)
O4G 0.149(8) 0.104(8) 0.107(7) -0.005(6) 0.042(7) 0.022(8)

loop_
_atom_type_symbol
_atom_type_description
_atom_type_scat_dispersion_real
_atom_type_scat_dispersion_imag
_atom_type_scat_source
C C 0.0033 0.0016 'International Tables Vol C Tables 4.2.6.8 and 6.1.1.4'
H H 0.0000 0.0000 'International Tables Vol C Tables 4.2.6.8 and 6.1.1.4'
N N 0.0061 0.0033 'International Tables Vol C Tables 4.2.6.8 and 6.1.1.4'
O O 0.0106 0.0060 'International Tables Vol C Tables 4.2.6.8 and 6.1.1.4'
P P 0.1023 0.0942 'International Tables Vol C Tables 4.2.6.8 and 6.1.1.4'
S S 0.1246 0.1234 'International Tables Vol C Tables 4.2.6.8 and 6.1.1.4'
Na Na 0.0362 0.0249 'International Tables Vol C Tables 4.2.6.8 and 6.1.1.4'

loop_
_geom_angle_atom_site_label_1
_geom_angle_atom_site_label_2
_geom_angle_atom_site_label_3
_geom_angle
_geom_angle_site_symmetry_1
_geom_angle_site_symmetry_3
C6 S1 C9 92.4(9) . .
C22 S2 C19 91.5(10) . .
C2 N1 C26 119(2) . .
C2 N1 H1A 107.7 . .
C26 N1 H1A 107.7 . .
C2 N1 H1B 107.7 . .
C26 N1 H1B 107.6 . .
H1A N1 H1B 107.1 . .
C3 C2 N1 123(3) . .
C3 C2 H2A 106.5 . .
N1 C2 H2A 106.6 . .
C3 C2 H2B 106.6 . .
N1 C2 H2B 106.7 . .
H2A C2 H2B 106.6 . .
N4 C3 C2 117(3) . .
N4 C3 H3A 108.1 . .
C2 C3 H3A 108.1 . .
N4 C3 H3B 108.0 . .
C2 C3 H3B 108.0 . .
H3A C3 H3B 107.3 . .
C3 N4 C5 124(2) . .
C3 N4 H4A 106.2 . .
C5 N4 H4A 106.3 . .
C3 N4 H4B 106.3 . .
C5 N4 H4B 106.2 . .
H4A N4 H4B 106.4 . .
C6 C5 N4 107.3(18) . .
C6 C5 H5A 110.2 . .
N4 C5 H5A 110.2 . .
C6 C5 H5B 110.3 . .
N4 C5 H5B 110.3 . .
H5A C5 H5B 108.5 . .
C7 C6 C5 127.8(18) . .
C7 C6 S1 111.7(16) . .
C5 C6 S1 120.5(15) . .
C6 C7 C8 112.1(18) . .
C6 C7 H7 123.9 . .
C8 C7 H7 124.0 . .
C9 C8 C7 113.7(18) . .
C9 C8 H8 123.1 . .
C7 C8 H8 123.2 . .
C8 C9 C10 128.5(18) . .
C8 C9 S1 110.1(15) . .
C10 C9 S1 121.4(13) . .
C9 C10 N11 111.2(13) . .
C9 C10 H10A 109.4 . .
N11 C10 H10A 109.4 . .
C9 C10 H10B 109.4 . .
N11 C10 H10B 109.4 . .
H10A C10 H10B 108.0 . .
C12 N11 C10 114.0(13) . .
C12 N11 H11A 108.7 . .
C10 N11 H11A 108.8 . .
C12 N11 H11B 108.8 . .
C10 N11 H11B 108.8 . .
H11A N11 H11B 107.7 . .
N11 C12 C13 108.5(13) . .
N11 C12 H12A 110.0 . .
C13 C12 H12A 110.0 . .
N11 C12 H12B 110.0 . .
C13 C12 H12B 110.0 . .
H12A C12 H12B 108.4 . .
N14 C13 C12 109.6(13) . .
N14 C13 H13A 109.7 . .
C12 C13 H13A 109.8 . .
N14 C13 H13B 109.8 . .
C12 C13 H13B 109.8 . .
H13A C13 H13B 108.2 . .
C15 N14 C13 114.8(13) . .
C15 N14 H14A 108.5 . .
C13 N14 H14A 108.5 . .
C15 N14 H14B 108.6 . .
C13 N14 H14B 108.6 . .
H14A N14 H14B 107.5 . .
N14 C15 C16 110.0(14) . .
N14 C15 H15A 109.7 . .
C16 C15 H15A 109.7 . .
N14 C15 H15B 109.6 . .
C16 C15 H15B 109.7 . .
H15A C15 H15B 108.2 . .
N17 C16 C15 109.8(14) . .
N17 C16 H16A 109.7 . .
C15 C16 H16A 109.7 . .
N17 C16 H16B 109.7 . .
C15 C16 H16B 109.7 . .
H16A C16 H16B 108.2 . .
C16 N17 C18 115.3(14) . .
C16 N17 H17A 108.4 . .
C18 N17 H17A 108.4 . .
C16 N17 H17B 108.5 . .
C18 N17 H17B 108.4 . .
H17A N17 H17B 107.5 . .
N17 C18 C19 112.9(14) . .
N17 C18 H18A 109.0 . .
C19 C18 H18A 109.0 . .
N17 C18 H18B 109.0 . .
C19 C18 H18B 109.0 . .
H18A C18 H18B 107.8 . .
C20 C19 C18 128.0(18) . .
C20 C19 S2 111.0(15) . .
C18 C19 S2 121.0(14) . .
C19 C20 C21 114.2(19) . .
C19 C20 H20 122.9 . .
C21 C20 H20 122.9 . .
C22 C21 C20 111(2) . .
C22 C21 H21 124.3 . .
C20 C21 H21 124.2 . .
C21 C22 C23 127(2) . .
C21 C22 S2 111.7(16) . .
C23 C22 S2 121.7(17) . .
N24 C23 C22 111.9(19) . .
N24 C23 H23A 109.3 . .
C22 C23 H23A 109.2 . .
N24 C23 H23B 109.2 . .
C22 C23 H23B 109.3 . .
H23A C23 H23B 107.9 . .
C23 N24 C25 117(2) . .
C23 N24 H24A 108.0 . .
C25 N24 H24A 108.0 . .
C23 N24 H24B 108.0 . .
C25 N24 H24B 107.9 . .
H24A N24 H24B 107.2 . .
C26 C25 N24 115(3) . .
C26 C25 H25A 108.6 . .
N24 C25 H25A 108.5 . .
C26 C25 H25B 108.5 . .
N24 C25 H25B 108.5 . .
H25A C25 H25B 107.5 . .
C25 C26 N1 118(3) . .
C25 C26 H26A 107.8 . .
N1 C26 H26A 107.8 . .
C25 C26 H26B 108.0 . .
N1 C26 H26B 108.0 . .
H26A C26 H26B 107.2 . .
O2A P1A O1A 114.7(7) . .
O2A P1A O4A 112.2(9) . .
O1A P1A O4A 105.4(8) . .
O2A P1A O3A 107.0(7) . .
O1A P1A O3A 111.9(8) . .
O4A P1A O3A 105.3(8) . .
P1A O3A H3AO 139.0 . .
P1A O4A H4AO 118.2 . .
O2B P1B O1B 107.0(8) . .
O2B P1B O4B 112.8(8) . .
O1B P1B O4B 110.3(8) . .
O2B P1B O3B 105.0(7) . .
O1B P1B O3B 112.8(9) . .
O4B P1B O3B 108.9(8) . .
P1B O3B H3BO 115.0 . .
P1B O4B H4BO 114.5 . .
O2C P1C O1C 118.5(12) . .
O2C P1C O3C 106.1(13) . .
O1C P1C O3C 108.1(9) . .
O2C P1C O4C 99.8(14) . .
O1C P1C O4C 113.0(11) . .
O3C P1C O4C 111.0(12) . .
O2C P1C H3CO 92.9 . .
O1C P1C H3CO 135.8 . .
O3C P1C H3CO 28.8 . .
O4C P1C H3CO 88.8 . .
P1C O3C H3CO 91.3 . .
P1C O4C H4CO 122.5 . .
O2D P1D O1D 121.4(17) . .
O2D P1D O4D 117.8(15) . .
O1D P1D O4D 103.9(12) . .
O2D P1D O3D 102.8(19) . .
O1D P1D O3D 107.0(10) . .
O4D P1D O3D 101.7(13) . .
P1D O3D H3DO 105.2 . .
P1D O4D H4DO 119.3 . .
O2E P1E O3E 113.0(15) . .
O2E P1E O1E 109.7(15) . .
O3E P1E O1E 105.1(18) . .
O2E P1E O4E 114.1(18) . .
O3E P1E O4E 104.1(18) . .
O1E P1E O4E 110.4(15) . .
P1E O3E H3EO 134.5 . .
P1E O4E H4EO 126.9 . .
O3F P1F O4F 112.1(14) . .
O3F P1F O1F 110.9(16) . .
O4F P1F O1F 108.4(15) . .
O3F P1F O2F 110.3(15) . .
O4F P1F O2F 107.9(16) . .
O1F P1F O2F 107.1(13) . .
P1F O3F H3F 134.6 . .
P1F O4F H4F 108.1 . .
O1G P1G O2G 114.5(16) . .
O1G P1G O4G 110.6(14) . .
O2G P1G O4G 108.7(13) . .
O1G P1G O3G 110.2(13) . .
O2G P1G O3G 107.8(14) . .
O4G P1G O3G 104.5(14) . .
P1G O1G H1G 110.0 . .
P1G O2G H2G 117.0 . .
H1SA O1S H1SB 81.4 . .
H2S2 O2S H1S2 142.4 . .
P1G O4G H4G 109.5 . .

loop_
_geom_bond_atom_site_label_1
_geom_bond_atom_site_label_2
_geom_bond_distance
_geom_bond_site_symmetry_2
S1 C6 1.722(19) .
S1 C9 1.723(18) .
S2 C22 1.71(2) .
S2 C19 1.715(19) .
N1 C2 1.40(3) .
N1 C26 1.44(3) .
N1 H1A 0.9200 .
N1 H1B 0.9200 .
C2 C3 1.39(3) .
C2 H2A 0.9900 .
C2 H2B 0.9900 .
C3 N4 1.27(3) .
C3 H3A 0.9900 .
C3 H3B 0.9900 .
N4 C5 1.54(3) .
N4 H4A 0.9200 .
N4 H4B 0.9200 .
C5 C6 1.46(3) .
C5 H5A 0.9900 .
C5 H5B 0.9900 .
C6 C7 1.34(3) .
C7 C8 1.44(3) .
C7 H7 0.9500 .
C8 C9 1.35(2) .
C8 H8 0.9500 .
C9 C10 1.49(2) .
C10 N11 1.50(2) .
C10 H10A 0.9900 .
C10 H10B 0.9900 .
N11 C12 1.48(2) .
N11 H11A 0.9200 .
N11 H11B 0.9200 .
C12 C13 1.49(2) .
C12 H12A 0.9900 .
C12 H12B 0.9900 .
C13 N14 1.48(2) .
C13 H13A 0.9900 .
C13 H13B 0.9900 .
N14 C15 1.47(2) .
N14 H14A 0.9200 .
N14 H14B 0.9200 .
C15 C16 1.50(2) .
C15 H15A 0.9900 .
C15 H15B 0.9900 .
C16 N17 1.46(2) .
C16 H16A 0.9900 .
C16 H16B 0.9900 .
N17 C18 1.48(2) .
N17 H17A 0.9200 .
N17 H17B 0.9200 .
C18 C19 1.51(3) .
C18 H18A 0.9900 .
C18 H18B 0.9900 .
C19 C20 1.34(3) .
C20 C21 1.41(3) .
C20 H20 0.9500 .
C21 C22 1.36(3) .
C21 H21 0.9500 .
C22 C23 1.50(3) .
C23 N24 1.42(3) .
C23 H23A 0.9900 .
C23 H23B 0.9900 .
N24 C25 1.46(3) .
N24 H24A 0.9200 .
N24 H24B 0.9200 .
C25 C26 1.43(4) .
C25 H25A 0.9900 .
C25 H25B 0.9900 .
C26 H26A 0.9900 .
C26 H26B 0.9900 .
P1A O2A 1.471(14) .
P1A O1A 1.473(13) .
P1A O4A 1.542(14) .
P1A O3A 1.546(13) .
O3A H3AO 1.1480 .
O4A H4AO 0.9002 .
P1B O2B 1.495(13) .
P1B O1B 1.512(14) .
P1B O4B 1.523(15) .
P1B O3B 1.548(14) .
O3B H3BO 0.8502 .
O4B H4BO 0.9500 .
P1C O2C 1.346(19) .
P1C O1C 1.489(15) .
P1C O3C 1.528(17) .
P1C O4C 1.54(2) .
P1C H3CO 1.7654 .
O3C H3CO 0.8505 .
O4C H4CO 0.9502 .
P1D O2D 1.42(2) .
P1D O1D 1.465(18) .
P1D O4D 1.56(2) .
P1D O3D 1.70(2) .
O3D H3DO 0.9789 .
O4D H4DO 0.9497 .
P1E O2E 1.44(2) .
P1E O3E 1.50(3) .
P1E O1E 1.51(3) .
P1E O4E 1.50(3) .
O3E H3EO 0.9500 .
O4E H4EO 0.8512 .
P1F O3F 1.44(3) .
P1F O4F 1.48(3) .
P1F O1F 1.50(3) .
P1F O2F 1.51(3) .
O3F H3F 0.9000 .
O4F H4F 0.9001 .
P1G O1G 1.42(3) .
P1G O2G 1.46(3) .
P1G O4G 1.52(2) .
P1G O3G 1.53(3) .
O1G H1G 0.8435 .
O2G H2G 0.9137 .
O1S H1SA 0.8998 .
O1S H1SB 0.9000 .
O2S H2S2 0.9000 .
O2S H1S2 0.69(16) .
O5S H3S1 1.04(17) .
O4G H4G 0.8400 .

loop_
_geom_hbond_atom_site_label_D
_geom_hbond_atom_site_label_H
_geom_hbond_atom_site_label_A
_geom_hbond_distance_DH
_geom_hbond_distance_HA
_geom_hbond_distance_DA
_geom_hbond_angle_DHA
_geom_hbond_site_symmetry_A
N1 H1B O2A 0.92 1.77 2.68(2) 171.7 .
N4 H4A O4B 0.92 1.72 2.64(2) 178.5 2_655
N4 H4B O2A 0.92 2.57 3.25(3) 131.4 .
N11 H11A O2B 0.92 1.79 2.708(18) 174.8 .
N11 H11B O1C 0.92 1.86 2.767(19) 166.2 2_655
N14 H14B O1A 0.92 1.85 2.730(18) 160.0 .
N17 H17B O2C 0.92 1.81 2.69(2) 159.0 .
O3A H3AO O1A 1.15 1.76 2.590(19) 124.4 7_656
O3B H3BO O2A 0.85 1.67 2.520(17) 179.3 2_655
O4B H4BO O1S 0.95 2.14 2.68(2) 114.8 3_445
O3C H3CO S2 0.85 2.96 3.807(19) 179.1 .
O4C H4CO O1B 0.95 1.65 2.60(3) 179.2 2_655
O3D H3DO O1F 0.98 1.72 2.65(4) 156.8 .
O3D H3DO O3F 0.98 2.57 3.28(4) 129.1 .
O4D H4DO O2G 0.95 1.87 2.82(3) 175.9 .
O3F H3F O3E 0.90 1.77 2.67(4) 178.8 .
O4F H4F O2E 0.90 1.60 2.490(10) 172.3 .
O1S H1SA S2 0.90 2.83 3.493(17) 131.6 .
O1S H1SA S1 0.90 2.93 3.623(15) 135.3 3
O1S H1SB O2C 0.90 3.05 3.32(3) 99.2 .

loop_
_geom_torsion_atom_site_label_1
_geom_torsion_atom_site_label_2
_geom_torsion_atom_site_label_3
_geom_torsion_atom_site_label_4
_geom_torsion
_geom_torsion_site_symmetry_1
_geom_torsion_site_symmetry_2
_geom_torsion_site_symmetry_3
_geom_torsion_site_symmetry_4
C26 N1 C2 C3 175(3) . . . .
N1 C2 C3 N4 69(4) . . . .
C2 C3 N4 C5 166(3) . . . .
C3 N4 C5 C6 166(3) . . . .
N4 C5 C6 C7 -92(2) . . . .
N4 C5 C6 S1 88.2(19) . . . .
C9 S1 C6 C7 0.1(15) . . . .
C9 S1 C6 C5 -179.9(16) . . . .
C5 C6 C7 C8 -179.5(18) . . . .
S1 C6 C7 C8 1(2) . . . .
C6 C7 C8 C9 -1(2) . . . .
C7 C8 C9 C10 -179.1(16) . . . .
C7 C8 C9 S1 1(2) . . . .
C6 S1 C9 C8 -0.7(14) . . . .
C6 S1 C9 C10 179.5(14) . . . .
C8 C9 C10 N11 112(2) . . . .
S1 C9 C10 N11 -68.0(18) . . . .
C9 C10 N11 C12 -54.2(18) . . . .
C10 N11 C12 C13 170.8(13) . . . .
N11 C12 C13 N14 -175.8(13) . . . .
C12 C13 N14 C15 163.0(15) . . . .
C13 N14 C15 C16 -169.9(15) . . . .
N14 C15 C16 N17 -167.4(15) . . . .
C15 C16 N17 C18 176.8(15) . . . .
C16 N17 C18 C19 55(2) . . . .
N17 C18 C19 C20 -98(2) . . . .
N17 C18 C19 S2 82.5(17) . . . .
C22 S2 C19 C20 1.5(14) . . . .
C22 S2 C19 C18 -179.3(14) . . . .
C18 C19 C20 C21 179.2(16) . . . .
S2 C19 C20 C21 -2(2) . . . .
C19 C20 C21 C22 1(2) . . . .
C20 C21 C22 C23 -177.6(19) . . . .
C20 C21 C22 S2 0(2) . . . .
C19 S2 C22 C21 -1.0(16) . . . .
C19 S2 C22 C23 177.0(18) . . . .
C21 C22 C23 N24 102(3) . . . .
S2 C22 C23 N24 -76(2) . . . .
C22 C23 N24 C25 -54(3) . . . .
C23 N24 C25 C26 -176(3) . . . .
N24 C25 C26 N1 178(2) . . . .
C2 N1 C26 C25 175(3) . . . .
